data_7225899
loop_
_publ_author_name
'Xu, Xiuling'
'Hu, Fan'
'Yan, Sai sai'
'Lin, Jian guang'
'Li, Qing'
'Shuai, Qi'

_publ_section_title
;
 Eco-friendly Microwave Synthesis of Mg(II) Phenoxy Carboxylic Acid
 Coordination Compounds with Specific Motifs Driven by Multiple Hydrogen
 Bonding
;
_journal_name_full 'RSC Adv.'
_journal_paper_doi 10.1039/C6RA09589E
_journal_year 2016
_chemical_formula_sum 'C16 H20 Cl4 Mg O11'
_chemical_formula_weight 554.43
_chemical_name_systematic
;
 ?
;
_space_group_crystal_system triclinic
_space_group_IT_number 2
_space_group_name_Hall '-P 1'
_space_group_name_H-M_alt 'P -1'
_symmetry_space_group_name_Hall '-P 1'
_symmetry_space_group_name_H-M 'P -1'
_atom_sites_solution_hydrogens mixed
_audit_creation_method SHELXL-2013
_audit_update_record
;
2015-07-09 deposited with the CCDC.
2016-07-11 downloaded from the CCDC.
;
_cell_angle_alpha 92.8(1)
_cell_angle_beta 92.5(1)
_cell_angle_gamma 90.94(1)
_cell_formula_units_Z 2
_cell_length_a 7.379(5)
_cell_length_b 7.494(5)
_cell_length_c 20.56(1)
_cell_measurement_reflns_used 2426
_cell_measurement_temperature 298(2)
_cell_measurement_theta_max 27.38
_cell_measurement_theta_min 2.76
_cell_volume 1134.3(12)
_computing_cell_refinement 'Bruker SMART'
_computing_data_collection 'Bruker SMART'
_computing_data_reduction 'Bruker SAINT'
_computing_molecular_graphics 'Bruker SHELXTL'
_computing_publication_material 'Bruker SHELXTL'
_computing_structure_refinement 'SHELXL-2013 (Sheldrick, 2013)'
_computing_structure_solution 'Bruker SHELXTL'
_diffrn_ambient_temperature 298(2)
_diffrn_measured_fraction_theta_full 0.994
_diffrn_measured_fraction_theta_max 1.002
_diffrn_measurement_device_type 'CCD area detector'
_diffrn_measurement_method 'phi and omega scans'
_diffrn_radiation_type MoK\a
_diffrn_radiation_wavelength 0.71073
_diffrn_reflns_av_R_equivalents 0.0643
_diffrn_reflns_av_unetI/netI 0.1177
_diffrn_reflns_Laue_measured_fraction_full 0.994
_diffrn_reflns_Laue_measured_fraction_max 1.002
_diffrn_reflns_limit_h_max 8
_diffrn_reflns_limit_h_min -8
_diffrn_reflns_limit_k_max 7
_diffrn_reflns_limit_k_min -9
_diffrn_reflns_limit_l_max 25
_diffrn_reflns_limit_l_min -24
_diffrn_reflns_number 6149
_diffrn_reflns_point_group_measured_fraction_full 0.994
_diffrn_reflns_point_group_measured_fraction_max 1.002
_diffrn_reflns_theta_full 25.242
_diffrn_reflns_theta_max 25.678
_diffrn_reflns_theta_min 1.986
_diffrn_source 'sealed tube'
_exptl_absorpt_coefficient_mu 0.605
_exptl_absorpt_correction_T_max 0.7455
_exptl_absorpt_correction_T_min 0.4180
_exptl_absorpt_correction_type multi-scan
_exptl_absorpt_process_details sadabs
_exptl_crystal_density_diffrn 1.624
_exptl_crystal_F_000 568
_exptl_crystal_size_max 0.280
_exptl_crystal_size_mid 0.210
_exptl_crystal_size_min 0.130
_refine_diff_density_max 0.724
_refine_diff_density_min -0.666
_refine_diff_density_rms 0.154
_refine_ls_extinction_method none
_refine_ls_goodness_of_fit_ref 1.059
_refine_ls_hydrogen_treatment constr
_refine_ls_matrix_type full
_refine_ls_number_parameters 291
_refine_ls_number_reflns 4130
_refine_ls_number_restraints 0
_refine_ls_restrained_S_all 1.059
_refine_ls_R_factor_all 0.0718
_refine_ls_R_factor_gt 0.0687
_refine_ls_shift/su_max 0.001
_refine_ls_shift/su_mean 0.000
_refine_ls_structure_factor_coef Fsqd
_refine_ls_weighting_details 'w=1/[\s^2^(Fo^2^)+(0.2750P)^2^] where P=(Fo^2^+2Fc^2^)/3'
_refine_ls_weighting_scheme calc
_refine_ls_wR_factor_gt 0.2196
_refine_ls_wR_factor_ref 0.2418
_reflns_Friedel_coverage 0.000
_reflns_number_gt 3362
_reflns_number_total 4130
_reflns_threshold_expression 'I > 2\s(I)'
_cod_data_source_file c6ra09589e2.cif
_cod_data_source_block cl58
_cod_original_cell_volume 1134.0(2)
_cod_database_code 7225899
_shelx_space_group_comment
;
The symmetry employed for this shelxl refinement is uniquely defined
by the following loop, which should always be used as a source of
symmetry information in preference to the above space-group names.
They are only intended as comments.
;
_shelx_estimated_absorpt_t_min 0.849
_shelx_estimated_absorpt_t_max 0.925
_shelxl_version_number 2013-3

loop_
_space_group_symop_operation_xyz
'x, y, z'
'-x, -y, -z'

loop_
_atom_site_label
_atom_site_type_symbol
_atom_site_fract_x
_atom_site_fract_y
_atom_site_fract_z
_atom_site_U_iso_or_equiv
_atom_site_adp_type
_atom_site_occupancy
_atom_site_site_symmetry_order
_atom_site_calc_flag
_atom_site_refinement_flags_posn
_atom_site_refinement_flags_adp
Cl1 Cl 0.5446(3) 1.1661(2) 0.27941(9) 0.0480(5) Uani 1 1 d . .
Cl2 Cl 0.4247(3) 1.2743(2) 0.42134(9) 0.0468(5) Uani 1 1 d . .
Cl3 Cl 1.0455(3) 0.2777(3) 0.27753(10) 0.0500(5) Uani 1 1 d . .
Cl4 Cl 0.9242(3) 0.2148(3) 0.41990(10) 0.0514(5) Uani 1 1 d . .
Mg1 Mg 0.6851(3) 0.2643(3) 0.06279(10) 0.0322(5) Uani 1 1 d . .
O1 O 0.5747(9) 0.4369(7) 0.1288(3) 0.0489(14) Uani 1 1 d . .
O2 O 0.5913(10) 0.7285(7) 0.1201(2) 0.0501(15) Uani 1 1 d . .
O1W O 0.5752(11) 0.0779(7) 0.1211(3) 0.0621(18) Uani 1 1 d . .
H1WA H 0.5169 0.1392 0.1563 0.074 Uiso 1 1 d R U
H1WB H 0.6687 0.0038 0.1384 0.074 Uiso 1 1 d R U
O3 O 0.4925(7) 0.7941(6) 0.2420(2) 0.0330(11) Uani 1 1 d . .
O2W O 0.9405(10) 0.2784(11) 0.1113(3) 0.074(2) Uani 1 1 d . .
H2WA H 0.9302 0.2400 0.1549 0.089 Uiso 1 1 d R U
H2WB H 0.9843 0.3999 0.1129 0.089 Uiso 1 1 d R U
O4 O 1.0863(9) 0.6348(8) 0.1140(3) 0.0543(15) Uani 1 1 d . .
O3W O 0.7865(9) 0.4446(8) 0.0006(3) 0.0544(15) Uani 1 1 d . .
H3WA H 0.8444 0.3801 -0.0340 0.065 Uiso 1 1 d R U
H3WB H 0.6891 0.5128 -0.0173 0.065 Uiso 1 1 d R U
O5 O 1.0717(8) 0.9296(8) 0.1123(3) 0.0522(14) Uani 1 1 d . .
O4W O 0.4407(7) 0.2550(9) 0.0066(2) 0.0463(14) Uani 1 1 d . .
H4WA H 0.4509 0.1770 -0.0314 0.056 Uiso 1 1 d R U
H4WB H 0.3454 0.2118 0.0324 0.056 Uiso 1 1 d R U
O6 O 0.9956(7) 0.6315(7) 0.2364(2) 0.0444(13) Uani 1 1 d . .
O5W O 0.7775(10) 0.0555(7) 0.0018(3) 0.0587(17) Uani 1 1 d . .
H5WA H 0.8441 -0.0267 0.0276 0.070 Uiso 1 1 d R U
H5WB H 0.8553 0.1039 -0.0294 0.070 Uiso 1 1 d R U
C1 C 0.5571(9) 0.5934(8) 0.1504(3) 0.0328(15) Uani 1 1 d . .
C2 C 0.4938(9) 0.6098(8) 0.2194(3) 0.0293(14) Uani 1 1 d . .
H2A H 0.3728 0.5582 0.2208 0.035 Uiso 1 1 calc R U
H2B H 0.5743 0.5444 0.2479 0.035 Uiso 1 1 calc R U
C3 C 0.4396(7) 0.8301(8) 0.3042(3) 0.0263(13) Uani 1 1 d . .
C4 C 0.3754(9) 0.6999(9) 0.3446(3) 0.0339(15) Uani 1 1 d . .
H4 H 0.3647 0.5810 0.3295 0.041 Uiso 1 1 calc R U
C5 C 0.3290(9) 0.7495(10) 0.4061(4) 0.0381(16) Uani 1 1 d . .
H5 H 0.2893 0.6621 0.4330 0.046 Uiso 1 1 calc R U
C6 C 0.3387(10) 0.9259(10) 0.4302(3) 0.0367(16) Uani 1 1 d . .
H6 H 0.3008 0.9574 0.4717 0.044 Uiso 1 1 calc R U
C7 C 0.4063(8) 1.0534(9) 0.3909(3) 0.0331(14) Uani 1 1 d . .
C8 C 0.4555(8) 1.0091(8) 0.3276(3) 0.0280(13) Uani 1 1 d . .
C9 C 1.0554(10) 0.7855(10) 0.1385(4) 0.0392(16) Uani 1 1 d . .
C10 C 0.9977(9) 0.8030(10) 0.2093(3) 0.0372(16) Uani 1 1 d . .
H10A H 1.0818 0.8823 0.2347 0.045 Uiso 1 1 calc R U
H10B H 0.8778 0.8540 0.2106 0.045 Uiso 1 1 calc R U
C11 C 0.9456(8) 0.6188(9) 0.2983(3) 0.0279(13) Uani 1 1 d . .
C12 C 0.8791(9) 0.7599(9) 0.3373(4) 0.0386(16) Uani 1 1 d . .
H12 H 0.8674 0.8720 0.3203 0.046 Uiso 1 1 calc R U
C13 C 0.8307(9) 0.7359(11) 0.4002(4) 0.0409(17) Uani 1 1 d . .
H13 H 0.7884 0.8313 0.4255 0.049 Uiso 1 1 calc R U
C14 C 0.8458(10) 0.5645(12) 0.4261(4) 0.0450(19) Uani 1 1 d . .
H14 H 0.8144 0.5487 0.4687 0.054 Uiso 1 1 calc R U
C15 C 0.9069(9) 0.4194(10) 0.3887(3) 0.0361(16) Uani 1 1 d . .
C16 C 0.9583(8) 0.4504(8) 0.3249(3) 0.0295(14) Uani 1 1 d . .

loop_
_atom_site_aniso_label
_atom_site_aniso_U_11
_atom_site_aniso_U_22
_atom_site_aniso_U_33
_atom_site_aniso_U_23
_atom_site_aniso_U_13
_atom_site_aniso_U_12
Cl1 0.0771(11) 0.0232(8) 0.0441(9) 0.0003(7) 0.0128(8) -0.0070(8)
Cl2 0.0661(10) 0.0296(8) 0.0435(9) -0.0125(7) 0.0043(8) 0.0034(8)
Cl3 0.0697(10) 0.0318(9) 0.0496(9) -0.0013(7) 0.0128(8) 0.0131(8)
Cl4 0.0640(10) 0.0396(10) 0.0516(10) 0.0145(8) 0.0021(9) 0.0018(9)
Mg1 0.0506(11) 0.0163(9) 0.0287(10) -0.0034(8) -0.0037(9) 0.0046(9)
O1 0.086(4) 0.014(2) 0.046(3) -0.007(2) 0.014(3) -0.005(2)
O2 0.097(4) 0.023(2) 0.031(2) 0.0023(19) 0.010(2) 0.007(3)
O1W 0.131(5) 0.018(2) 0.039(3) 0.002(2) 0.025(3) 0.014(3)
O3 0.054(2) 0.0126(19) 0.032(2) -0.0014(17) 0.0038(19) 0.0026(19)
O2W 0.085(4) 0.079(5) 0.054(3) -0.008(3) -0.039(3) 0.009(4)
O4 0.079(3) 0.037(3) 0.050(3) 0.007(2) 0.023(2) 0.019(3)
O3W 0.072(3) 0.032(3) 0.060(3) 0.004(3) 0.016(3) -0.005(3)
O5 0.070(3) 0.038(3) 0.052(3) 0.012(2) 0.022(2) 0.005(3)
O4W 0.049(3) 0.058(4) 0.031(2) 0.000(2) -0.002(2) -0.010(3)
O6 0.060(3) 0.037(3) 0.038(2) 0.010(2) 0.010(2) 0.015(2)
O5W 0.103(4) 0.017(2) 0.057(3) 0.004(2) 0.023(3) 0.005(3)
C1 0.048(3) 0.017(3) 0.032(3) -0.007(2) -0.004(3) 0.013(2)
C2 0.041(3) 0.014(3) 0.033(3) 0.001(2) 0.000(2) 0.008(2)
C3 0.024(2) 0.022(3) 0.031(3) -0.002(2) -0.010(2) 0.006(2)
C4 0.039(3) 0.023(3) 0.040(3) 0.000(3) 0.001(3) -0.013(3)
C5 0.034(3) 0.033(4) 0.048(4) 0.010(3) 0.009(3) 0.002(3)
C6 0.044(3) 0.037(4) 0.028(3) -0.001(3) -0.003(3) -0.001(3)
C7 0.030(3) 0.031(3) 0.037(3) -0.017(3) -0.004(2) 0.008(2)
C8 0.035(3) 0.022(3) 0.028(3) 0.004(2) 0.003(2) -0.011(2)
C9 0.042(3) 0.033(4) 0.044(4) 0.008(3) 0.009(3) 0.006(3)
C10 0.031(3) 0.040(4) 0.042(3) 0.010(3) 0.011(3) 0.010(3)
C11 0.026(2) 0.032(3) 0.026(3) 0.000(2) 0.000(2) 0.010(2)
C12 0.047(3) 0.022(3) 0.046(4) -0.005(3) -0.007(3) 0.010(3)
C13 0.028(3) 0.044(4) 0.050(4) -0.007(3) 0.001(3) 0.007(3)
C14 0.043(3) 0.051(4) 0.040(4) -0.008(3) -0.004(3) 0.003(3)
C15 0.034(3) 0.043(4) 0.032(3) 0.010(3) -0.005(3) 0.005(3)
C16 0.033(3) 0.026(3) 0.030(3) 0.002(2) 0.001(2) 0.008(2)

loop_
_atom_type_symbol
_atom_type_description
_atom_type_scat_dispersion_real
_atom_type_scat_dispersion_imag
_atom_type_scat_source
C C 0.0033 0.0016 'International Tables Vol C Tables 4.2.6.8 and 6.1.1.4'
H H 0.0000 0.0000 'International Tables Vol C Tables 4.2.6.8 and 6.1.1.4'
O O 0.0106 0.0060 'International Tables Vol C Tables 4.2.6.8 and 6.1.1.4'
Cl Cl 0.1484 0.1585 'International Tables Vol C Tables 4.2.6.8 and 6.1.1.4'
Mg Mg 0.0486 0.0363 'International Tables Vol C Tables 4.2.6.8 and 6.1.1.4'

loop_
_geom_angle_atom_site_label_1
_geom_angle_atom_site_label_2
_geom_angle_atom_site_label_3
_geom_angle
O1 Mg1 O3W 99.5(2)
O1 Mg1 O1W 81.9(2)
O3W Mg1 O1W 177.0(3)
O1 Mg1 O2W 93.1(3)
O3W Mg1 O2W 86.7(3)
O1W Mg1 O2W 95.8(3)
O1 Mg1 O4W 90.1(3)
O3W Mg1 O4W 88.9(3)
O1W Mg1 O4W 88.5(3)
O2W Mg1 O4W 174.9(3)
O1 Mg1 O5W 171.2(3)
O3W Mg1 O5W 89.1(2)
O1W Mg1 O5W 89.4(2)
O2W Mg1 O5W 89.0(3)
O4W Mg1 O5W 88.4(3)
C1 O1 Mg1 148.6(5)
Mg1 O1W H1WA 108.9
Mg1 O1W H1WB 110.2
H1WA O1W H1WB 109.5
C3 O3 C2 117.0(5)
Mg1 O2W H2WA 109.4
Mg1 O2W H2WB 108.8
H2WA O2W H2WB 109.5
Mg1 O3W H3WA 108.8
Mg1 O3W H3WB 109.6
H3WA O3W H3WB 109.5
Mg1 O4W H4WA 110.2
Mg1 O4W H4WB 109.2
H4WA O4W H4WB 109.5
C11 O6 C10 118.7(5)
Mg1 O5W H5WA 109.3
Mg1 O5W H5WB 109.2
H5WA O5W H5WB 109.5
O2 C1 O1 124.8(6)
O2 C1 C2 120.9(5)
O1 C1 C2 114.3(6)
O3 C2 C1 110.3(5)
O3 C2 H2A 109.6
C1 C2 H2A 109.6
O3 C2 H2B 109.6
C1 C2 H2B 109.6
H2A C2 H2B 108.1
O3 C3 C4 123.9(6)
O3 C3 C8 116.2(5)
C4 C3 C8 119.8(6)
C5 C4 C3 119.3(6)
C5 C4 H4 120.4
C3 C4 H4 120.4
C4 C5 C6 122.4(7)
C4 C5 H5 118.8
C6 C5 H5 118.8
C7 C6 C5 118.2(6)
C7 C6 H6 120.9
C5 C6 H6 120.9
C6 C7 C8 121.4(6)
C6 C7 Cl2 118.7(5)
C8 C7 Cl2 119.9(6)
C7 C8 C3 118.8(6)
C7 C8 Cl1 121.5(5)
C3 C8 Cl1 119.6(5)
O5 C9 O4 126.5(7)
O5 C9 C10 114.3(6)
O4 C9 C10 119.2(7)
O6 C10 C9 109.8(6)
O6 C10 H10A 109.7
C9 C10 H10A 109.7
O6 C10 H10B 109.7
C9 C10 H10B 109.7
H10A C10 H10B 108.2
O6 C11 C16 117.0(5)
O6 C11 C12 125.0(6)
C16 C11 C12 118.0(6)
C13 C12 C11 121.4(7)
C13 C12 H12 119.3
C11 C12 H12 119.3
C12 C13 C14 119.5(7)
C12 C13 H13 120.3
C14 C13 H13 120.3
C15 C14 C13 121.2(7)
C15 C14 H14 119.4
C13 C14 H14 119.4
C14 C15 C16 117.6(7)
C14 C15 Cl4 120.9(6)
C16 C15 Cl4 121.5(5)
C11 C16 C15 122.3(6)
C11 C16 Cl3 118.0(5)
C15 C16 Cl3 119.6(5)

loop_
_geom_bond_atom_site_label_1
_geom_bond_atom_site_label_2
_geom_bond_distance
Cl1 C8 1.717(6)
Cl2 C7 1.741(7)
Cl3 C16 1.731(6)
Cl4 C15 1.696(7)
Mg1 O1 2.035(5)
Mg1 O3W 2.060(6)
Mg1 O1W 2.063(6)
Mg1 O2W 2.091(7)
Mg1 O4W 2.095(6)
Mg1 O5W 2.098(6)
O1 C1 1.243(8)
O2 C1 1.243(9)
O1W H1WA 0.9600
O1W H1WB 0.9600
O3 C3 1.370(7)
O3 C2 1.435(7)
O2W H2WA 0.9600
O2W H2WB 0.9600
O4 C9 1.244(10)
O3W H3WA 0.9600
O3W H3WB 0.9600
O5 C9 1.237(10)
O4W H4WA 0.9600
O4W H4WB 0.9600
O6 C11 1.349(8)
O6 C10 1.426(9)
O5W H5WA 0.9600
O5W H5WB 0.9600
C1 C2 1.515(9)
C2 H2A 0.9700
C2 H2B 0.9700
C3 C4 1.402(9)
C3 C8 1.403(9)
C4 C5 1.361(10)
C4 H4 0.9300
C5 C6 1.388(11)
C5 H5 0.9300
C6 C7 1.383(10)
C6 H6 0.9300
C7 C8 1.392(9)
C9 C10 1.533(10)
C10 H10A 0.9700
C10 H10B 0.9700
C11 C16 1.402(9)
C11 C12 1.403(9)
C12 C13 1.376(11)
C12 H12 0.9300
C13 C14 1.418(12)
C13 H13 0.9300
C14 C15 1.393(11)
C14 H14 0.9300
C15 C16 1.410(9)

loop_
_geom_torsion_atom_site_label_1
_geom_torsion_atom_site_label_2
_geom_torsion_atom_site_label_3
_geom_torsion_atom_site_label_4
_geom_torsion
Mg1 O1 C1 O2 18.0(15)
Mg1 O1 C1 C2 -160.2(8)
C3 O3 C2 C1 -179.4(5)
O2 C1 C2 O3 -3.2(9)
O1 C1 C2 O3 175.1(6)
C2 O3 C3 C4 -4.8(8)
C2 O3 C3 C8 174.2(5)
O3 C3 C4 C5 179.0(6)
C8 C3 C4 C5 0.1(9)
C3 C4 C5 C6 1.5(10)
C4 C5 C6 C7 -3.1(10)
C5 C6 C7 C8 3.1(10)
C5 C6 C7 Cl2 -178.4(5)
C6 C7 C8 C3 -1.5(9)
Cl2 C7 C8 C3 179.9(4)
C6 C7 C8 Cl1 -178.4(5)
Cl2 C7 C8 Cl1 3.1(8)
O3 C3 C8 C7 -179.1(5)
C4 C3 C8 C7 -0.1(9)
O3 C3 C8 Cl1 -2.2(7)
C4 C3 C8 Cl1 176.8(5)
C11 O6 C10 C9 -179.1(5)
O5 C9 C10 O6 -175.8(6)
O4 C9 C10 O6 2.0(9)
C10 O6 C11 C16 -175.3(6)
C10 O6 C11 C12 6.0(9)
O6 C11 C12 C13 179.9(6)
C16 C11 C12 C13 1.2(10)
C11 C12 C13 C14 -0.9(10)
C12 C13 C14 C15 -0.7(11)
C13 C14 C15 C16 1.9(10)
C13 C14 C15 Cl4 -179.9(5)
O6 C11 C16 C15 -178.8(6)
C12 C11 C16 C15 0.0(9)
O6 C11 C16 Cl3 2.7(8)
C12 C11 C16 Cl3 -178.5(5)
C14 C15 C16 C11 -1.6(9)
Cl4 C15 C16 C11 -179.8(5)
C14 C15 C16 Cl3 176.9(5)
Cl4 C15 C16 Cl3 -1.3(8)
